data_4119492
loop_
_publ_author_name
'Hongping Wu'
'Hongwei Yu'
'Zhihua Yang'
'Xueling Hou'
'Xin Su'
'Shilie Pan'
'Kenneth R. Poeppelmeier'
'James M. Rondinelli'

_publ_section_title
;
 Designing a Deep-Ultraviolet Nonlinear Optical Material with a Large
 Second Harmonic Generation Response
;
_journal_name_full 'Journal of the American Chemical Society'
_journal_page_first 4215
_journal_page_last 4218
_journal_paper_doi 10.1021/ja400500m
_journal_volume 135
_journal_year 2013
_chemical_formula_sum 'B11 Ba4 F O20'
_chemical_formula_weight 1007.27
_chemical_name_systematic
; 
 ? 
;
_space_group_IT_number 36
_symmetry_cell_setting orthorhombic
_symmetry_space_group_name_Hall 'C 2c -2'
_symmetry_space_group_name_H-M 'C m c 21'
_atom_sites_solution_hydrogens none
_atom_sites_solution_primary direct
_atom_sites_solution_secondary difmap
_audit_creation_method SHELXL-97
_cell_angle_alpha 90.00
_cell_angle_beta 90.00
_cell_angle_gamma 90.00
_cell_formula_units_Z 4
_cell_length_a 18.8112(15)
_cell_length_b 10.7151(6)
_cell_length_c 8.6031(5)
_cell_measurement_reflns_used 9988
_cell_measurement_temperature 296(2)
_cell_measurement_theta_max 27.52
_cell_measurement_theta_min 2.17
_cell_volume 1734.1(2)
_computing_cell_refinement 'Bruker SMART'
_computing_data_collection 'Bruker SMART'
_computing_data_reduction 'Bruker SAINT'
_computing_molecular_graphics 'Bruker SHELXTL'
_computing_publication_material 'Bruker SHELXTL'
_computing_structure_refinement 'SHELXL-97 (Sheldrick, 1997)'
_computing_structure_solution 'SHELXS-97 (Sheldrick, 1990)'
_diffrn_ambient_temperature 296(2)
_diffrn_measured_fraction_theta_full 0.997
_diffrn_measured_fraction_theta_max 0.997
_diffrn_radiation_monochromator graphite
_diffrn_radiation_source 'fine-focus sealed tube'
_diffrn_radiation_type MoK\a
_diffrn_radiation_wavelength 0.71073
_diffrn_reflns_av_R_equivalents 0.0312
_diffrn_reflns_av_sigmaI/netI 0.0185
_diffrn_reflns_limit_h_max 21
_diffrn_reflns_limit_h_min -24
_diffrn_reflns_limit_k_max 13
_diffrn_reflns_limit_k_min -13
_diffrn_reflns_limit_l_max 11
_diffrn_reflns_limit_l_min -11
_diffrn_reflns_number 14275
_diffrn_reflns_theta_full 27.52
_diffrn_reflns_theta_max 27.52
_diffrn_reflns_theta_min 2.17
_exptl_absorpt_coefficient_mu 9.082
_exptl_absorpt_correction_T_max 0.6145
_exptl_absorpt_correction_T_min 0.2638
_exptl_absorpt_correction_type numerical
_exptl_crystal_colour colorless
_exptl_crystal_density_diffrn 3.858
_exptl_crystal_description plate
_exptl_crystal_F_000 1792
_exptl_crystal_size_max 0.15
_exptl_crystal_size_mid 0.09
_exptl_crystal_size_min 0.04
_refine_diff_density_max 0.826
_refine_diff_density_min -0.626
_refine_diff_density_rms 0.105
_refine_ls_abs_structure_details 'Flack H D (1983), Acta Cryst. A39, 876-881'
_refine_ls_abs_structure_Flack -0.010(16)
_refine_ls_extinction_coef 0.00173(6)
_refine_ls_extinction_expression Fc^*^=kFc[1+0.001xFc^2^\l^3^/sin(2\q)]^-1/4^
_refine_ls_extinction_method SHELXL
_refine_ls_goodness_of_fit_ref 1.060
_refine_ls_hydrogen_treatment none
_refine_ls_matrix_type full
_refine_ls_number_parameters 173
_refine_ls_number_reflns 2038
_refine_ls_number_restraints 1
_refine_ls_restrained_S_all 1.060
_refine_ls_R_factor_all 0.0142
_refine_ls_R_factor_gt 0.0141
_refine_ls_shift/su_max 0.001
_refine_ls_shift/su_mean 0.000
_refine_ls_structure_factor_coef Fsqd
_refine_ls_weighting_details 'calc w=1/[\s^2^(Fo^2^)+(0.0175P)^2^+3.4107P] where P=(Fo^2^+2Fc^2^)/3'
_refine_ls_weighting_scheme calc
_refine_ls_wR_factor_gt 0.0338
_refine_ls_wR_factor_ref 0.0338
_reflns_number_gt 2026
_reflns_number_total 2038
_reflns_threshold_expression >2sigma(I)
_cod_data_source_file ja400500m_si_002.cif
_cod_data_source_block 3
_cod_database_code 4119492

loop_
_symmetry_equiv_pos_as_xyz
'x, y, z'
'-x, -y, z+1/2'
'x, -y, z+1/2'
'-x, y, z'
'x+1/2, y+1/2, z'
'-x+1/2, -y+1/2, z+1/2'
'x+1/2, -y+1/2, z+1/2'
'-x+1/2, y+1/2, z'

loop_
_atom_site_label
_atom_site_type_symbol
_atom_site_fract_x
_atom_site_fract_y
_atom_site_fract_z
_atom_site_U_iso_or_equiv
_atom_site_adp_type
_atom_site_occupancy
_atom_site_symmetry_multiplicity
_atom_site_calc_flag
_atom_site_refinement_flags
Ba1 Ba 0.0000 0.08655(3) 0.86334(3) 0.01759(8) Uani 1 2 d S
Ba2 Ba 0.0000 -0.32661(3) 0.73506(3) 0.01715(8) Uani 1 2 d S
Ba3 Ba 0.174331(11) 0.250826(18) 0.57655(3) 0.01360(6) Uani 1 1 d .
F1 F 0.0000 0.0881(3) 1.1609(4) 0.0207(7) Uani 1 2 d S
B1 B 0.1805(2) -0.0322(4) 0.4223(5) 0.0111(7) Uani 1 1 d .
B2 B 0.1617(2) 0.0993(4) 0.1871(5) 0.0122(8) Uani 1 1 d .
B3 B 0.0000 0.3301(6) 0.6468(7) 0.0336(18) Uani 1 2 d S
B4 B 0.3531(2) 0.2458(3) 0.4751(5) 0.0109(7) Uani 1 1 d .
B5 B 0.3097(2) 0.0336(4) 0.3994(5) 0.0140(8) Uani 1 1 d .
B6 B 0.06454(19) -0.5834(3) 0.8767(5) 0.0120(7) Uani 1 1 d .
O1 O 0.15338(13) 0.0794(2) 0.3421(3) 0.0117(5) Uani 1 1 d .
O2 O 0.33196(15) 0.2799(3) 0.6358(3) 0.0164(5) Uani 1 1 d .
O3 O 0.29670(13) 0.1587(2) 0.4128(3) 0.0136(5) Uani 1 1 d .
O4 O 0.14296(12) 0.1431(2) 0.8739(3) 0.0105(4) Uani 1 1 d .
O5 O 0.07897(12) 0.3133(2) 0.9795(3) 0.0136(5) Uani 1 1 d .
O6 O 0.0000 -0.4785(3) 0.4187(4) 0.0110(6) Uani 1 2 d S
O7 O 0.24307(13) 0.4474(2) 0.3990(3) 0.0198(6) Uani 1 1 d .
O8 O 0.16648(16) -0.0025(2) 0.5871(3) 0.0224(6) Uani 1 1 d .
O9 O 0.0000 0.2413(4) 0.5330(6) 0.084(3) Uani 1 2 d S
O10 O 0.06208(19) 0.3686(4) 0.7142(4) 0.0480(10) Uani 1 1 d .
O11 O 0.12225(13) -0.4896(3) 0.8844(5) 0.0345(8) Uani 1 1 d .

loop_
_atom_site_aniso_label
_atom_site_aniso_U_11
_atom_site_aniso_U_22
_atom_site_aniso_U_33
_atom_site_aniso_U_23
_atom_site_aniso_U_13
_atom_site_aniso_U_12
Ba1 0.01546(15) 0.01974(16) 0.01757(15) -0.00624(12) 0.000 0.000
Ba2 0.02904(18) 0.01259(14) 0.00983(13) 0.00244(11) 0.000 0.000
Ba3 0.01447(10) 0.01193(10) 0.01441(10) -0.00120(6) 0.00460(8) -0.00016(7)
F1 0.0297(17) 0.0139(15) 0.0184(16) 0.0007(12) 0.000 0.000
B1 0.0123(18) 0.0109(18) 0.0102(16) 0.0014(13) -0.0010(15) -0.0034(15)
B2 0.0128(18) 0.0119(19) 0.0119(18) 0.0017(14) -0.0010(15) 0.0016(15)
B3 0.071(6) 0.023(4) 0.007(3) 0.008(2) 0.000 0.000
B4 0.012(2) 0.0098(18) 0.0113(17) -0.0025(14) -0.0019(15) 0.0008(13)
B5 0.0093(16) 0.0135(18) 0.019(2) 0.0016(15) -0.0006(15) 0.0005(14)
B6 0.0100(16) 0.0140(17) 0.0119(17) 0.0012(13) 0.0020(14) 0.0019(13)
O1 0.0149(11) 0.0103(11) 0.0100(12) -0.0013(9) -0.0001(10) 0.0024(9)
O2 0.0266(15) 0.0103(11) 0.0124(13) -0.0021(10) 0.0021(11) 0.0015(10)
O3 0.0097(12) 0.0120(11) 0.0190(12) -0.0014(9) -0.0010(9) 0.0004(9)
O4 0.0136(11) 0.0092(10) 0.0088(11) 0.0002(9) -0.0010(9) 0.0014(9)
O5 0.0127(12) 0.0118(11) 0.0162(11) 0.0047(9) 0.0064(11) 0.0018(9)
O6 0.0084(15) 0.0112(16) 0.0134(15) 0.0011(13) 0.000 0.000
O7 0.0104(11) 0.0113(12) 0.0377(16) 0.0058(11) 0.0047(11) 0.0016(9)
O8 0.0458(16) 0.0107(11) 0.0107(12) -0.0007(10) 0.0003(12) -0.0101(11)
O9 0.222(11) 0.015(3) 0.015(3) -0.0008(19) 0.000 0.000
O10 0.040(2) 0.090(3) 0.0140(15) -0.0143(16) -0.0059(14) 0.043(2)
O11 0.0081(12) 0.0145(13) 0.081(3) 0.0164(14) 0.0056(15) 0.0021(10)

loop_
_atom_type_symbol
_atom_type_description
_atom_type_scat_dispersion_real
_atom_type_scat_dispersion_imag
_atom_type_scat_source
B B 0.0013 0.0007 'International Tables Vol C Tables 4.2.6.8 and 6.1.1.4'
O O 0.0106 0.0060 'International Tables Vol C Tables 4.2.6.8 and 6.1.1.4'
F F 0.0171 0.0103 'International Tables Vol C Tables 4.2.6.8 and 6.1.1.4'
Ba Ba -0.3244 2.2819 'International Tables Vol C Tables 4.2.6.8 and 6.1.1.4'

loop_
_geom_angle_atom_site_label_1
_geom_angle_atom_site_label_2
_geom_angle_atom_site_label_3
_geom_angle
_geom_angle_site_symmetry_1
_geom_angle_site_symmetry_3
F1 Ba1 F1 133.32(6) 2_554 .
F1 Ba1 O4 100.57(5) 2_554 .
F1 Ba1 O4 88.02(5) . .
F1 Ba1 O4 100.57(5) 2_554 4
F1 Ba1 O4 88.02(5) . 4
O4 Ba1 O4 154.31(9) . 4
F1 Ba1 O5 144.58(6) 2_554 .
F1 Ba1 O5 70.34(7) . .
O4 Ba1 O5 48.10(6) . .
O4 Ba1 O5 106.97(6) 4 .
F1 Ba1 O5 144.58(6) 2_554 4
F1 Ba1 O5 70.34(7) . 4
O4 Ba1 O5 106.97(6) . 4
O4 Ba1 O5 48.10(6) 4 4
O5 Ba1 O5 58.97(8) . 4
F1 Ba1 B3 101.55(14) 2_554 .
F1 Ba1 B3 125.13(14) . .
O4 Ba1 B3 80.81(5) . .
O4 Ba1 B3 80.81(5) 4 .
O5 Ba1 B3 62.42(11) . .
O5 Ba1 B3 62.42(11) 4 .
F1 Ba1 O9 77.32(11) 2_554 .
F1 Ba1 O9 149.36(11) . .
O4 Ba1 O9 85.28(5) . .
O4 Ba1 O9 85.28(5) 4 .
O5 Ba1 O9 83.13(8) . .
O5 Ba1 O9 83.13(8) 4 .
B3 Ba1 O9 24.22(15) . .
F1 Ba1 B4 125.01(7) 2_554 6
F1 Ba1 B4 73.53(8) . 6
O4 Ba1 B4 24.63(8) . 6
O4 Ba1 B4 131.34(8) 4 6
O5 Ba1 B4 24.49(7) . 6
O5 Ba1 B4 83.24(8) 4 6
B3 Ba1 B4 74.75(10) . 6
O9 Ba1 B4 88.76(8) . 6
F1 Ba1 B4 125.01(7) 2_554 7_455
F1 Ba1 B4 73.53(8) . 7_455
O4 Ba1 B4 131.34(8) . 7_455
O4 Ba1 B4 24.63(8) 4 7_455
O5 Ba1 B4 83.24(8) . 7_455
O5 Ba1 B4 24.49(7) 4 7_455
B3 Ba1 B4 74.75(10) . 7_455
O9 Ba1 B4 88.76(8) . 7_455
B4 Ba1 B4 107.21(13) 6 7_455
F1 Ba1 B1 88.67(7) 2_554 3
F1 Ba1 B1 81.69(7) . 3
O4 Ba1 B1 23.25(8) . 3
O4 Ba1 B1 169.31(8) 4 3
O5 Ba1 B1 66.82(8) . 3
O5 Ba1 B1 124.49(8) 4 3
B3 Ba1 B1 102.75(7) . 3
O9 Ba1 B1 102.12(7) . 3
B4 Ba1 B1 42.42(9) 6 3
B4 Ba1 B1 146.26(9) 7_455 3
F1 Ba1 B1 88.67(7) 2_554 2
F1 Ba1 B1 81.69(7) . 2
O4 Ba1 B1 169.31(8) . 2
O4 Ba1 B1 23.25(8) 4 2
O5 Ba1 B1 124.49(8) . 2
O5 Ba1 B1 66.82(8) 4 2
B3 Ba1 B1 102.75(7) . 2
O9 Ba1 B1 102.12(7) . 2
B4 Ba1 B1 146.26(9) 6 2
B4 Ba1 B1 42.42(9) 7_455 2
B1 Ba1 B1 154.38(14) 3 2
O6 Ba2 F1 156.92(11) 2_545 2_554
O6 Ba2 O5 122.81(8) 2_545 2_554
F1 Ba2 O5 75.38(8) 2_554 2_554
O6 Ba2 O5 122.81(8) 2_545 3_554
F1 Ba2 O5 75.38(8) 2_554 3_554
O5 Ba2 O5 67.98(10) 2_554 3_554
O6 Ba2 O9 72.53(13) 2_545 2
F1 Ba2 O9 84.39(12) 2_554 2
O5 Ba2 O9 139.58(7) 2_554 2
O5 Ba2 O9 139.58(7) 3_554 2
O6 Ba2 O11 46.70(5) 2_545 .
F1 Ba2 O11 129.38(6) 2_554 .
O5 Ba2 O11 140.61(9) 2_554 .
O5 Ba2 O11 87.66(8) 3_554 .
O9 Ba2 O11 78.62(10) 2 .
O6 Ba2 O11 46.70(5) 2_545 4
F1 Ba2 O11 129.38(6) 2_554 4
O5 Ba2 O11 87.66(8) 2_554 4
O5 Ba2 O11 140.61(9) 3_554 4
O9 Ba2 O11 78.62(10) 2 4
O11 Ba2 O11 93.38(10) . 4
O6 Ba2 O6 96.23(3) 2_545 .
F1 Ba2 O6 106.85(10) 2_554 .
O5 Ba2 O6 46.95(7) 2_554 .
O5 Ba2 O6 46.95(7) 3_554 .
O9 Ba2 O6 168.76(12) 2 .
O11 Ba2 O6 93.75(8) . .
O11 Ba2 O6 93.75(8) 4 .
O6 Ba2 B6 25.47(8) 2_545 .
F1 Ba2 B6 156.01(7) 2_554 .
O5 Ba2 B6 124.43(9) 2_554 .
O5 Ba2 B6 98.45(9) 3_554 .
O9 Ba2 B6 86.05(11) 2 .
O11 Ba2 B6 26.70(8) . .
O11 Ba2 B6 69.58(8) 4 .
O6 Ba2 B6 83.53(9) . .
O6 Ba2 B6 25.47(8) 2_545 4
F1 Ba2 B6 156.01(7) 2_554 4
O5 Ba2 B6 98.45(9) 2_554 4
O5 Ba2 B6 124.43(9) 3_554 4
O9 Ba2 B6 86.05(11) 2 4
O11 Ba2 B6 69.58(8) . 4
O11 Ba2 B6 26.70(8) 4 4
O6 Ba2 B6 83.53(9) . 4
B6 Ba2 B6 43.95(13) . 4
O6 Ba2 B6 108.42(10) 2_545 2_544
F1 Ba2 B6 93.14(9) 2_554 2_544
O5 Ba2 B6 22.95(8) 2_554 2_544
O5 Ba2 B6 58.16(8) 3_554 2_544
O9 Ba2 B6 159.28(6) 2 2_544
O11 Ba2 B6 117.70(9) . 2_544
O11 Ba2 B6 87.29(10) 4 2_544
O6 Ba2 B6 24.47(7) . 2_544
B6 Ba2 B6 103.31(7) . 2_544
B6 Ba2 B6 88.10(7) 4 2_544
O6 Ba2 B6 108.42(10) 2_545 3_544
F1 Ba2 B6 93.14(9) 2_554 3_544
O5 Ba2 B6 58.16(8) 2_554 3_544
O5 Ba2 B6 22.95(8) 3_554 3_544
O9 Ba2 B6 159.28(6) 2 3_544
O11 Ba2 B6 87.29(10) . 3_544
O11 Ba2 B6 117.70(9) 4 3_544
O6 Ba2 B6 24.47(7) . 3_544
B6 Ba2 B6 88.10(7) . 3_544
B6 Ba2 B6 103.31(7) 4 3_544
B6 Ba2 B6 41.20(12) 2_544 3_544
O8 Ba3 O10 113.88(12) . .
O8 Ba3 O1 49.57(8) . .
O10 Ba3 O1 120.99(10) . .
O8 Ba3 O4 63.75(7) . .
O10 Ba3 O4 68.89(9) . .
O1 Ba3 O4 110.81(7) . .
O8 Ba3 O3 73.56(8) . .
O10 Ba3 O3 172.31(11) . .
O1 Ba3 O3 61.77(7) . .
O4 Ba3 O3 117.64(7) . .
O8 Ba3 O7 139.92(8) . .
O10 Ba3 O7 103.73(11) . .
O1 Ba3 O7 99.33(8) . .
O4 Ba3 O7 148.45(7) . .
O3 Ba3 O7 68.58(7) . .
O8 Ba3 O2 98.66(8) . .
O10 Ba3 O2 129.61(10) . .
O1 Ba3 O2 109.40(7) . .
O4 Ba3 O2 95.34(7) . .
O3 Ba3 O2 48.14(7) . .
O7 Ba3 O2 65.00(7) . .
O8 Ba3 O3 106.90(7) . 6
O10 Ba3 O3 65.58(8) . 6
O1 Ba3 O3 156.43(7) . 6
O4 Ba3 O3 47.88(7) . 6
O3 Ba3 O3 115.09(4) . 6
O7 Ba3 O3 100.70(7) . 6
O2 Ba3 O3 68.79(7) . 6
O8 Ba3 O11 142.99(8) . 3_554
O10 Ba3 O11 67.53(10) . 3_554
O1 Ba3 O11 96.38(8) . 3_554
O4 Ba3 O11 136.02(7) . 3_554
O3 Ba3 O11 105.47(7) . 3_554
O7 Ba3 O11 44.36(6) . 3_554
O2 Ba3 O11 107.74(7) . 3_554
O3 Ba3 O11 106.62(8) 6 3_554
O8 Ba3 O9 85.35(10) . .
O10 Ba3 O9 45.20(12) . .
O1 Ba3 O9 75.78(10) . .
O4 Ba3 O9 83.35(10) . .
O3 Ba3 O9 136.83(10) . .
O7 Ba3 O9 113.89(10) . .
O2 Ba3 O9 174.75(10) . .
O3 Ba3 O9 106.86(10) 6 .
O11 Ba3 O9 70.25(9) 3_554 .
O8 Ba3 B1 26.04(9) . .
O10 Ba3 B1 128.60(12) . .
O1 Ba3 B1 26.06(8) . .
O4 Ba3 B1 89.78(8) . .
O3 Ba3 B1 57.39(8) . .
O7 Ba3 B1 115.95(9) . .
O2 Ba3 B1 97.34(8) . .
O3 Ba3 B1 130.86(8) 6 .
O11 Ba3 B1 122.40(9) 3_554 .
O9 Ba3 B1 87.76(10) . .
O8 Ba3 B5 155.19(9) . 8
O10 Ba3 B5 81.44(12) . 8
O1 Ba3 B5 106.15(9) . 8
O4 Ba3 B5 140.85(8) . 8
O3 Ba3 B5 90.90(8) . 8
O7 Ba3 B5 23.13(8) . 8
O2 Ba3 B5 84.10(9) . 8
O3 Ba3 B5 97.12(8) 6 8
O11 Ba3 B5 23.68(8) 3_554 8
O9 Ba3 B5 93.69(10) . 8
B1 Ba3 B5 129.22(11) . 8
Ba1 F1 Ba1 132.55(12) 2 .
Ba1 F1 Ba2 123.04(12) 2 2
Ba1 F1 Ba2 104.40(11) . 2
O4 B1 O7 108.5(3) 3_554 8_545
O4 B1 O1 111.4(3) 3_554 .
O7 B1 O1 113.3(3) 8_545 .
O4 B1 O8 111.6(3) 3_554 .
O7 B1 O8 109.7(3) 8_545 .
O1 B1 O8 102.3(3) . .
O4 B1 Ba3 148.4(2) 3_554 .
O7 B1 Ba3 103.0(2) 8_545 .
O1 B1 Ba3 55.36(16) . .
O8 B1 Ba3 53.94(17) . .
O4 B1 Ba1 48.97(15) 3_554 2_554
O7 B1 Ba1 155.6(2) 8_545 2_554
O1 B1 Ba1 74.33(17) . 2_554
O8 B1 Ba1 90.1(2) . 2_554
Ba3 B1 Ba1 100.21(10) . 2_554
O8 B2 O1 120.8(4) 3_554 .
O8 B2 O2 120.9(4) 3_554 6_554
O1 B2 O2 118.3(3) . 6_554
O9 B3 O10 120.9(3) . .
O9 B3 O10 120.9(3) . 4
O10 B3 O10 117.3(6) . 4
O9 B3 Ba1 81.3(4) . .
O10 B3 Ba1 90.0(3) . .
O10 B3 Ba1 90.0(3) 4 .
O9 B3 Ba3 72.66(12) . 4
O10 B3 Ba3 164.3(4) . 4
O10 B3 Ba3 48.3(2) 4 4
Ba1 B3 Ba3 84.33(11) . 4
O9 B3 Ba3 72.66(12) . .
O10 B3 Ba3 48.3(2) . .
O10 B3 Ba3 164.3(4) 4 .
Ba1 B3 Ba3 84.33(11) . .
Ba3 B3 Ba3 144.7(2) 4 .
O5 B4 O4 109.2(3) 6_554 6_554
O5 B4 O2 108.9(3) 6_554 .
O4 B4 O2 111.4(3) 6_554 .
O5 B4 O3 111.3(3) 6_554 .
O4 B4 O3 108.9(3) 6_554 .
O2 B4 O3 107.1(3) . .
O5 B4 Ba1 61.23(18) 6_554 6_554
O4 B4 Ba1 51.13(16) 6_554 6_554
O2 B4 Ba1 110.3(2) . 6_554
O3 B4 Ba1 142.1(2) . 6_554
O5 B4 Ba3 99.4(2) 6_554 6_554
O4 B4 Ba3 54.27(16) 6_554 6_554
O2 B4 Ba3 151.5(2) . 6_554
O3 B4 Ba3 63.35(17) . 6_554
Ba1 B4 Ba3 80.63(9) 6_554 6_554
O5 B4 Ba3 150.1(2) 6_554 .
O4 B4 Ba3 100.6(2) 6_554 .
O2 B4 Ba3 60.21(19) . .
O3 B4 Ba3 54.50(16) . .
Ba1 B4 Ba3 147.28(11) 6_554 .
Ba3 B4 Ba3 95.99(11) 6_554 .
O7 B5 O3 122.5(3) 8_545 .
O7 B5 O11 116.7(3) 8_545 6_544
O3 B5 O11 120.8(3) . 6_544
O7 B5 Ba3 57.27(17) 8_545 8_545
O3 B5 Ba3 148.2(3) . 8_545
O11 B5 Ba3 69.7(2) 6_544 8_545
O6 B6 O5 111.1(3) 2_545 1_545
O6 B6 O11 107.3(3) 2_545 .
O5 B6 O11 110.8(3) 1_545 .
O6 B6 O10 111.8(3) 2_545 1_545
O5 B6 O10 108.4(3) 1_545 1_545
O11 B6 O10 107.4(4) . 1_545
O6 B6 Ba2 51.98(18) 2_545 .
O5 B6 Ba2 162.0(2) 1_545 .
O11 B6 Ba2 73.48(18) . .
O10 B6 Ba2 85.9(2) 1_545 .
O6 B6 Ba2 66.7(2) 2_545 2_545
O5 B6 Ba2 45.90(15) 1_545 2_545
O11 B6 Ba2 114.1(3) . 2_545
O10 B6 Ba2 136.9(3) 1_545 2_545
Ba2 B6 Ba2 116.16(11) . 2_545
B2 O1 B1 123.2(3) . .
B2 O1 Ba3 126.6(2) . .
B1 O1 Ba3 98.6(2) . .
B2 O2 B4 120.6(3) 6 .
B2 O2 Ba3 103.7(2) 6 .
B4 O2 Ba3 94.6(2) . .
B5 O3 B4 120.7(3) . .
B5 O3 Ba3 121.4(2) . .
B4 O3 Ba3 100.15(19) . .
B5 O3 Ba3 101.3(2) . 6_554
B4 O3 Ba3 90.82(19) . 6_554
Ba3 O3 Ba3 119.40(8) . 6_554
B1 O4 B4 118.0(3) 3 6
B1 O4 Ba1 107.78(19) 3 .
B4 O4 Ba1 104.2(2) 6 .
B1 O4 Ba3 119.2(2) 3 .
B4 O4 Ba3 101.03(19) 6 .
Ba1 O4 Ba3 105.05(8) . .
B4 O5 B6 119.5(3) 6 1_565
B4 O5 Ba2 123.1(2) 6 2
B6 O5 Ba2 111.16(19) 1_565 2
B4 O5 Ba1 94.28(19) 6 .
B6 O5 Ba1 108.79(19) 1_565 .
Ba2 O5 Ba1 92.40(7) 2 .
B6 O6 B6 116.3(4) 3_544 2_544
B6 O6 Ba2 102.5(2) 3_544 2_544
B6 O6 Ba2 102.5(2) 2_544 2_544
B6 O6 Ba2 88.8(2) 3_544 .
B6 O6 Ba2 88.8(2) 2_544 .
Ba2 O6 Ba2 157.98(14) 2_544 .
B5 O7 B1 128.0(3) 8 8
B5 O7 Ba3 99.6(2) 8 .
B1 O7 Ba3 118.2(2) 8 .
B2 O8 B1 117.2(3) 3 .
B2 O8 Ba3 142.3(3) 3 .
B1 O8 Ba3 100.0(2) . .
B3 O9 Ba2 116.2(4) . 2_554
B3 O9 Ba1 74.4(3) . .
Ba2 O9 Ba1 169.37(17) 2_554 .
B3 O9 Ba3 84.09(9) . 4
Ba2 O9 Ba3 95.53(9) 2_554 4
Ba1 O9 Ba3 85.28(9) . 4
B3 O9 Ba3 84.09(9) . .
Ba2 O9 Ba3 95.53(9) 2_554 .
Ba1 O9 Ba3 85.28(9) . .
Ba3 O9 Ba3 166.50(18) 4 .
B3 O10 B6 121.9(4) . 1_565
B3 O10 Ba3 109.7(3) . .
B6 O10 Ba3 122.9(2) 1_565 .
B5 O11 B6 117.1(3) 6_545 .
B5 O11 Ba2 155.3(3) 6_545 .
B6 O11 Ba2 79.82(18) . .
B5 O11 Ba3 86.6(2) 6_545 3
B6 O11 Ba3 142.2(2) . 3
Ba2 O11 Ba3 89.49(7) . 3

loop_
_geom_bond_atom_site_label_1
_geom_bond_atom_site_label_2
_geom_bond_distance
_geom_bond_site_symmetry_2
Ba1 F1 2.557(3) 2_554
Ba1 F1 2.560(3) .
Ba1 O4 2.758(2) .
Ba1 O4 2.758(2) 4
Ba1 O5 3.018(2) .
Ba1 O5 3.018(2) 4
Ba1 B3 3.206(6) .
Ba1 O9 3.290(5) .
Ba1 B4 3.434(4) 6
Ba1 B4 3.434(4) 7_455
Ba1 B1 3.482(4) 3
Ba1 B1 3.482(4) 2
Ba2 O6 2.619(3) 2_545
Ba2 F1 2.634(3) 2_554
Ba2 O5 2.657(2) 2_554
Ba2 O5 2.657(2) 3_554
Ba2 O9 2.722(5) 2
Ba2 O11 3.160(3) .
Ba2 O11 3.160(3) 4
Ba2 O6 3.171(4) .
Ba2 B6 3.245(4) .
Ba2 B6 3.245(4) 4
Ba2 B6 3.451(4) 2_544
Ba2 B6 3.451(4) 3_544
Ba3 O8 2.719(3) .
Ba3 O10 2.730(3) .
Ba3 O1 2.757(2) .
Ba3 O4 2.868(2) .
Ba3 O3 2.873(3) .
Ba3 O7 2.905(2) .
Ba3 O2 3.025(3) .
Ba3 O3 3.100(3) 6
Ba3 O11 3.199(4) 3_554
Ba3 O9 3.3023(7) .
Ba3 B1 3.313(4) .
Ba3 B5 3.405(4) 8
F1 Ba1 2.557(3) 2
F1 Ba2 2.634(3) 2
B1 O4 1.443(4) 3_554
B1 O7 1.468(4) 8_545
B1 O1 1.472(5) .
B1 O8 1.477(5) .
B1 Ba1 3.482(4) 2_554
B2 O8 1.351(5) 3_554
B2 O1 1.359(5) .
B2 O2 1.373(5) 6_554
B3 O9 1.365(9) .
B3 O10 1.367(5) .
B3 O10 1.367(5) 4
B3 Ba3 3.441(2) 4
B4 O5 1.427(5) 6_554
B4 O4 1.476(4) 6_554
B4 O2 1.484(5) .
B4 O3 1.511(5) .
B4 Ba1 3.434(4) 6_554
B4 Ba3 3.468(4) 6_554
B5 O7 1.356(5) 8_545
B5 O3 1.368(5) .
B5 O11 1.370(5) 6_544
B5 Ba3 3.405(4) 8_545
B6 O6 1.429(4) 2_545
B6 O5 1.443(4) 1_545
B6 O11 1.481(4) .
B6 O10 1.491(5) 1_545
B6 Ba2 3.451(4) 2_545
O2 B2 1.373(5) 6
O3 Ba3 3.100(3) 6_554
O4 B1 1.443(4) 3
O4 B4 1.476(4) 6
O5 B4 1.427(5) 6
O5 B6 1.443(4) 1_565
O5 Ba2 2.657(2) 2
O6 B6 1.429(4) 3_544
O6 B6 1.429(4) 2_544
O6 Ba2 2.619(3) 2_544
O7 B5 1.356(5) 8
O7 B1 1.468(4) 8
O8 B2 1.351(5) 3
O9 Ba2 2.722(5) 2_554
O9 Ba3 3.3023(7) 4
O10 B6 1.491(5) 1_565
O11 B5 1.370(5) 6_545
O11 Ba3 3.199(4) 3
